data_4305685
loop_
_publ_author_name
'Troy E. Knight'
'Dong Guo'
'Juan Pablo Claude'
'James K. McCusker'

_publ_contact_author_address
;
Department of Chemistry
Michigan State University
East Lansing, MI 48824
USA
;
_publ_contact_author_email jkm@chemistry.msu.edu
_publ_contact_author_fax '(517) 353-1793'
_publ_contact_author_name 'Dr. James K. McCusker'
_publ_contact_author_phone '(517) 355-9715 ext.106'
_publ_section_title
;
Energy Transfer Dynamics in ReI-Based Polynuclear Assemblies: A
Quantitative Application of F\"orster Theory
;
_journal_name_full 'Inorganic Chemistry'
_journal_page_first 7249
_journal_page_last 7261
_journal_paper_doi 10.1021/ic800670b
_journal_volume 47
_journal_year 2008
_chemical_formula_sum 'C72 H54 F9 Fe N9 O25 Re3 S3'
_chemical_formula_weight 2326.87
_chemical_name_systematic
; 
 ? 
;
_space_group_IT_number 2
_symmetry_cell_setting triclinic
_symmetry_space_group_name_Hall '-P 1'
_symmetry_space_group_name_H-M 'P -1'
_atom_sites_solution_hydrogens geom
_atom_sites_solution_primary direct
_atom_sites_solution_secondary difmap
_audit_creation_method SHELXL-97
_cell_angle_alpha 89.494(3)
_cell_angle_beta 82.518(3)
_cell_angle_gamma 71.451(3)
_cell_formula_units_Z 2
_cell_length_a 13.626(2)
_cell_length_b 17.676(3)
_cell_length_c 19.889(3)
_cell_measurement_reflns_used 914
_cell_measurement_temperature 173(2)
_cell_measurement_theta_max 19.138
_cell_measurement_theta_min 2.362
_cell_volume 4500.1(12)
_computing_cell_refinement 'Bruker SMART'
_computing_data_collection 'Bruker SMART'
_computing_data_reduction 'Bruker SAINT'
_computing_molecular_graphics 'Bruker SHELXTL'
_computing_publication_material 'Bruker SHELXTL'
_computing_structure_refinement 'Bruker SHELXTL'
_computing_structure_solution 'Bruker SHELXTL'
_diffrn_ambient_temperature 173(2)
_diffrn_measured_fraction_theta_full 0.957
_diffrn_measured_fraction_theta_max 0.957
_diffrn_measurement_device_type 'CCD area detector'
_diffrn_measurement_method 'phi and omega scans'
_diffrn_radiation_monochromator graphite
_diffrn_radiation_source 'fine-focus sealed tube'
_diffrn_radiation_type MoK\a
_diffrn_radiation_wavelength 0.71073
_diffrn_reflns_av_R_equivalents 0.0918
_diffrn_reflns_av_sigmaI/netI 0.1878
_diffrn_reflns_limit_h_max 15
_diffrn_reflns_limit_h_min -15
_diffrn_reflns_limit_k_max 19
_diffrn_reflns_limit_k_min -19
_diffrn_reflns_limit_l_max 22
_diffrn_reflns_limit_l_min -22
_diffrn_reflns_number 33672
_diffrn_reflns_theta_full 23.50
_diffrn_reflns_theta_max 23.50
_diffrn_reflns_theta_min 1.57
_exptl_absorpt_coefficient_mu 4.342
_exptl_absorpt_correction_T_max 0.643
_exptl_absorpt_correction_T_min 0.522
_exptl_absorpt_correction_type empirical
_exptl_absorpt_process_details sadabs
_exptl_crystal_colour red
_exptl_crystal_density_diffrn 1.717
_exptl_crystal_density_method 'not measured'
_exptl_crystal_description block
_exptl_crystal_F_000 2258
_exptl_crystal_size_max 0.15
_exptl_crystal_size_mid 0.10
_exptl_crystal_size_min 0.10
_refine_diff_density_max 1.748
_refine_diff_density_min -1.175
_refine_diff_density_rms 0.165
_refine_ls_extinction_method none
_refine_ls_goodness_of_fit_ref 1.007
_refine_ls_hydrogen_treatment mixed
_refine_ls_matrix_type full
_refine_ls_number_parameters 1238
_refine_ls_number_reflns 12741
_refine_ls_number_restraints 1059
_refine_ls_restrained_S_all 0.972
_refine_ls_R_factor_all 0.1587
_refine_ls_R_factor_gt 0.0675
_refine_ls_shift/su_max 0.001
_refine_ls_shift/su_mean 0.000
_refine_ls_structure_factor_coef Fsqd
_refine_ls_weighting_details
; calc 
 [0.00000+1.00000exp(1.51(sin\q/\l)^2^)]/ 
   [\s^2^(Fo^2^)+0.0000+40.3210*P+(0.0544P)^2^+0.0000sin\q/\l] 
 where P = 0.33333Fo^2^ + 0.66667Fc^2^ 
;
_refine_ls_weighting_scheme calc
_refine_ls_wR_factor_gt 0.1373
_refine_ls_wR_factor_ref 0.1671
_reflns_number_gt 6347
_reflns_number_total 12741
_reflns_threshold_expression >2sigma(I)
_cod_data_source_file ic800670b-file003_1.cif
_cod_data_source_block complex_2
_cod_depositor_comments
;
The following automatic conversions were performed:
'_symmetry_cell_setting' value 'Triclinic' changed to 'triclinic'
according to '/home/saulius/struct/CIF-dictionaries/cif_core.dic'
dictionary named 'cif_core.dic' version 2.4.1 from 2010-06-29.

Automatic conversion script
Id: cif_fix_enum 1527 2010-12-29 10:47:43Z saulius 
;
_cod_original_cell_volume 4500.1(11)
_cod_database_code 4305685

loop_
_symmetry_equiv_pos_as_xyz
'x, y, z'
'-x, -y, -z'

loop_
_atom_site_label
_atom_site_type_symbol
_atom_site_fract_x
_atom_site_fract_y
_atom_site_fract_z
_atom_site_U_iso_or_equiv
_atom_site_adp_type
_atom_site_occupancy
_atom_site_symmetry_multiplicity
_atom_site_calc_flag
_atom_site_refinement_flags
_atom_site_disorder_assembly
_atom_site_disorder_group
Re1 Re 0.12141(6) 0.30971(5) 1.26125(4) 0.0471(2) Uani 1 1 d D . .
O1 O 0.5867(7) 0.0583(6) 0.9306(5) 0.039(3) Uani 1 1 d . . .
O2 O 0.7052(7) 0.0782(6) 1.0220(6) 0.043(3) Uani 1 1 d . . .
O3 O -0.0672(8) 0.3872(8) 1.3682(5) 0.067(4) Uani 1 1 d D . .
O4 O -0.0158(11) 0.3779(9) 1.1504(7) 0.090(5) Uani 1 1 d D . .
O5 O 0.0464(11) 0.1634(7) 1.2678(8) 0.077(4) Uani 1 1 d D . .
N1 N 0.2595(9) 0.2482(8) 1.1842(6) 0.039(3) Uani 1 1 d . . .
N2 N 0.1872(13) 0.4077(10) 1.2646(8) 0.057(4) Uani 1 1 d . . .
N3 N 0.2342(12) 0.2737(11) 1.3300(8) 0.065(5) Uani 1 1 d . . .
C1 C 0.4011(12) 0.1078(10) 0.9533(8) 0.044(4) Uani 1 1 d . . .
H1A H 0.4086 0.0790 0.9113 0.066 Uiso 1 1 calc R . .
H1B H 0.3665 0.1635 0.9479 0.066 Uiso 1 1 calc R . .
H1C H 0.3605 0.0880 0.9879 0.066 Uiso 1 1 calc R . .
C3 C 0.5213(12) 0.1221(9) 1.0389(9) 0.035(4) Uani 1 1 d . . .
C2 C 0.5107(11) 0.0961(8) 0.9743(9) 0.031(4) Uani 1 1 d . . .
C4 C 0.6186(13) 0.1089(9) 1.0602(8) 0.036(4) Uani 1 1 d . . .
C5 C 0.6268(12) 0.1289(10) 1.1311(9) 0.052(5) Uani 1 1 d . . .
H5A H 0.6879 0.1446 1.1319 0.077 Uiso 1 1 calc R . .
H5B H 0.6320 0.0829 1.1582 0.077 Uiso 1 1 calc R . .
H5C H 0.5658 0.1719 1.1490 0.077 Uiso 1 1 calc R . .
C6 C 0.4238(11) 0.1664(10) 1.0884(8) 0.035(4) Uani 1 1 d . . .
C7 C 0.3884(12) 0.1268(10) 1.1403(8) 0.048(5) Uani 1 1 d . . .
H7A H 0.4196 0.0721 1.1441 0.058 Uiso 1 1 calc R . .
C8 C 0.3067(14) 0.1686(11) 1.1867(9) 0.057(5) Uani 1 1 d . . .
H8A H 0.2822 0.1411 1.2216 0.068 Uiso 1 1 calc R . .
C9 C 0.2926(12) 0.2853(9) 1.1327(8) 0.037(4) Uani 1 1 d . . .
H9A H 0.2601 0.3399 1.1299 0.045 Uiso 1 1 calc R . .
C10 C 0.3716(12) 0.2477(10) 1.0836(8) 0.038(4) Uani 1 1 d . . .
H10A H 0.3908 0.2757 1.0473 0.045 Uiso 1 1 calc R . .
C11 C 0.2590(16) 0.2032(14) 1.3609(10) 0.067(6) Uani 1 1 d . . .
H11A H 0.2227 0.1680 1.3541 0.081 Uiso 1 1 calc R . .
C12 C 0.337(2) 0.1814(17) 1.4025(11) 0.091(8) Uani 1 1 d . . .
H12A H 0.3505 0.1330 1.4242 0.109 Uiso 1 1 calc R . .
C13 C 0.3948(18) 0.233(2) 1.4118(12) 0.093(9) Uani 1 1 d . . .
H13A H 0.4479 0.2206 1.4391 0.112 Uiso 1 1 calc R . .
C14 C 0.3693(17) 0.3004(18) 1.3798(12) 0.083(7) Uani 1 1 d . . .
H14A H 0.4062 0.3356 1.3852 0.099 Uiso 1 1 calc R . .
C15 C 0.2922(16) 0.3220(15) 1.3390(10) 0.065(6) Uani 1 1 d . . .
C16 C 0.2611(16) 0.3995(13) 1.3066(9) 0.054(5) Uani 1 1 d . . .
C17 C 0.2971(15) 0.4625(17) 1.3144(12) 0.071(6) Uani 1 1 d . . .
H17A H 0.3457 0.4586 1.3442 0.085 Uiso 1 1 calc R . .
C18 C 0.265(2) 0.5285(18) 1.2809(14) 0.086(8) Uani 1 1 d . . .
H18A H 0.2940 0.5689 1.2853 0.103 Uiso 1 1 calc R . .
C19 C 0.192(2) 0.5378(13) 1.2414(13) 0.081(7) Uani 1 1 d . . .
H19A H 0.1680 0.5857 1.2196 0.097 Uiso 1 1 calc R . .
C20 C 0.1529(16) 0.4779(12) 1.2321(10) 0.063(6) Uani 1 1 d . . .
H20A H 0.1021 0.4846 1.2036 0.075 Uiso 1 1 calc R . .
C21 C 0.0032(10) 0.3613(10) 1.3273(7) 0.053(5) Uani 1 1 d D . .
C22 C 0.0368(12) 0.3507(11) 1.1911(7) 0.073(7) Uani 1 1 d D . .
C23 C 0.0745(13) 0.2183(7) 1.2645(9) 0.060(6) Uani 1 1 d D . .
Re2 Re 1.39768(5) -0.39705(4) 0.87867(4) 0.0400(2) Uani 1 1 d D . .
N4 N 1.2533(10) -0.2918(7) 0.8910(7) 0.040(3) Uani 1 1 d . . .
N5 N 1.2994(10) -0.4581(7) 0.9379(8) 0.041(4) Uani 1 1 d . . .
N6 N 1.3282(10) -0.4405(8) 0.8030(8) 0.047(4) Uani 1 1 d . . .
O6 O 0.8857(7) 0.0476(6) 0.9222(5) 0.040(3) Uani 1 1 d . . .
O7 O 0.7847(8) -0.0629(6) 0.9363(6) 0.042(3) Uani 1 1 d . . .
O8 O 1.5964(7) -0.5417(6) 0.8611(7) 0.066(4) Uani 1 1 d D . .
O9 O 1.5207(9) -0.3109(7) 0.7844(6) 0.060(4) Uani 1 1 d D . .
O10 O 1.4845(8) -0.3521(7) 1.0018(4) 0.050(3) Uani 1 1 d DU . .
C24 C 1.0690(12) 0.0056(9) 0.8994(10) 0.054(5) Uani 1 1 d . . .
H24A H 1.0548 0.0622 0.9044 0.081 Uiso 1 1 calc R . .
H24B H 1.1005 -0.0119 0.8537 0.081 Uiso 1 1 calc R . .
H24C H 1.1159 -0.0213 0.9305 0.081 Uiso 1 1 calc R . .
C25 C 0.9681(13) -0.0137(11) 0.9142(8) 0.042(4) Uani 1 1 d . . .
C26 C 0.9710(11) -0.0932(9) 0.9180(8) 0.037(4) Uani 1 1 d . . .
C27 C 0.8768(15) -0.1127(10) 0.9308(8) 0.047(5) Uani 1 1 d . . .
C28 C 0.8821(12) -0.1986(9) 0.9387(9) 0.050(5) Uani 1 1 d . . .
H28A H 0.8130 -0.2015 0.9513 0.076 Uiso 1 1 calc R . .
H28B H 0.9246 -0.2214 0.9734 0.076 Uiso 1 1 calc R . .
H28C H 0.9123 -0.2278 0.8965 0.076 Uiso 1 1 calc R . .
C29 C 1.0731(12) -0.1609(9) 0.9082(9) 0.039(4) Uani 1 1 d . . .
C30 C 1.1185(12) -0.1960(9) 0.9640(9) 0.043(4) Uani 1 1 d . . .
H30A H 1.0891 -0.1755 1.0076 0.051 Uiso 1 1 calc R . .
C31 C 1.2085(13) -0.2620(10) 0.9542(9) 0.049(5) Uani 1 1 d . . .
H31A H 1.2384 -0.2862 0.9916 0.059 Uiso 1 1 calc R . .
C32 C 1.2141(11) -0.2555(8) 0.8378(9) 0.032(4) Uani 1 1 d . . .
H32A H 1.2477 -0.2740 0.7945 0.039 Uiso 1 1 calc R . .
C33 C 1.1229(12) -0.1897(10) 0.8450(9) 0.044(5) Uani 1 1 d . . .
H33A H 1.0960 -0.1655 0.8067 0.053 Uiso 1 1 calc R . .
C34 C 1.2870(14) -0.4611(10) 1.0052(9) 0.049(5) Uani 1 1 d . . .
H34A H 1.3240 -0.4379 1.0298 0.058 Uiso 1 1 calc R . .
C35 C 1.2211(18) -0.4975(13) 1.0393(10) 0.076(7) Uani 1 1 d . . .
H35A H 1.2160 -0.5021 1.0862 0.091 Uiso 1 1 calc R . .
C36 C 1.1617(16) -0.5277(11) 1.0006(14) 0.072(6) Uani 1 1 d . . .
H36A H 1.1149 -0.5515 1.0223 0.087 Uiso 1 1 calc R . .
C37 C 1.1714(15) -0.5225(11) 0.9335(11) 0.062(6) Uani 1 1 d . . .
H37A H 1.1300 -0.5416 0.9090 0.074 Uiso 1 1 calc R . .
C38 C 1.2420(14) -0.4894(10) 0.8996(10) 0.050(5) Uani 1 1 d . . .
C39 C 1.2587(15) -0.4822(11) 0.8258(11) 0.056(5) Uani 1 1 d . . .
C40 C 1.2130(17) -0.5154(11) 0.7813(11) 0.067(6) Uani 1 1 d . . .
H40A H 1.1689 -0.5440 0.7980 0.080 Uiso 1 1 calc R . .
C41 C 1.2312(17) -0.5070(12) 0.7137(13) 0.074(7) Uani 1 1 d . . .
H41A H 1.1998 -0.5288 0.6837 0.088 Uiso 1 1 calc R . .
C42 C 1.2981(17) -0.4648(13) 0.6906(11) 0.077(7) Uani 1 1 d . . .
H42A H 1.3110 -0.4574 0.6443 0.092 Uiso 1 1 calc R . .
C43 C 1.3464(15) -0.4332(11) 0.7356(10) 0.062(6) Uani 1 1 d . . .
H43A H 1.3925 -0.4064 0.7185 0.074 Uiso 1 1 calc R . .
C44 C 1.5211(10) -0.4887(7) 0.8670(9) 0.047(5) Uani 1 1 d D . .
C45 C 1.4743(12) -0.3424(9) 0.8205(9) 0.057(5) Uani 1 1 d D . .
C46 C 1.4540(12) -0.3672(11) 0.9540(6) 0.050(3) Uani 1 1 d DU . .
Re3 Re 1.00451(6) 0.33147(4) 0.55401(4) 0.0495(3) Uani 1 1 d DU . .
N7 N 0.9290(13) 0.2725(8) 0.6349(8) 0.052(4) Uani 1 1 d . A .
O11 O 0.7577(9) 0.0318(7) 0.8242(6) 0.055(3) Uani 1 1 d . . .
O12 O 0.7046(8) 0.1668(6) 0.9031(5) 0.038(3) Uani 1 1 d . . .
O13 O 1.1138(10) 0.4144(7) 0.4468(5) 0.066(4) Uani 1 1 d D . .
O14 O 0.7941(9) 0.4437(10) 0.5227(10) 0.121(7) Uani 1 1 d D . .
O15 O 1.0195(14) 0.4549(10) 0.6560(6) 0.114(6) Uani 1 1 d DU . .
C47 C 0.8313(17) 0.0318(11) 0.7091(9) 0.079(5) Uani 1 1 d U . .
H47A H 0.8411 -0.0243 0.7125 0.119 Uiso 1 1 calc R . .
H47B H 0.8966 0.0393 0.6919 0.119 Uiso 1 1 calc R . .
H47C H 0.7810 0.0545 0.6789 0.119 Uiso 1 1 calc R . .
C48 C 0.7924(18) 0.0725(12) 0.7787(10) 0.079(5) Uani 1 1 d U . .
C49 C 0.7898(12) 0.1517(10) 0.7904(8) 0.041(4) Uani 1 1 d . . .
C50 C 0.7412(12) 0.1952(9) 0.8501(9) 0.040(4) Uani 1 1 d . . .
C51 C 0.7271(14) 0.2827(9) 0.8555(9) 0.058(5) Uani 1 1 d . . .
H51A H 0.6731 0.3070 0.8922 0.087 Uiso 1 1 calc R . .
H51B H 0.7078 0.3072 0.8139 0.087 Uiso 1 1 calc R . .
H51C H 0.7914 0.2898 0.8641 0.087 Uiso 1 1 calc R . .
C52 C 0.8350(13) 0.1926(8) 0.7339(9) 0.037(4) Uani 1 1 d . . .
C53 C 0.7971(14) 0.2165(11) 0.6758(9) 0.054(5) Uani 1 1 d . A .
H53A H 0.7351 0.2086 0.6683 0.065 Uiso 1 1 calc R . .
C54 C 0.8469(15) 0.2527(10) 0.6261(9) 0.052(5) Uani 1 1 d . . .
H54A H 0.8206 0.2632 0.5850 0.062 Uiso 1 1 calc R A .
C55 C 0.9670(17) 0.2531(13) 0.6920(11) 0.073(6) Uani 1 1 d . . .
H55A H 1.0266 0.2652 0.6990 0.088 Uiso 1 1 calc R A .
C56 C 0.9216(16) 0.2150(11) 0.7429(11) 0.064(6) Uani 1 1 d . A .
H56A H 0.9497 0.2044 0.7835 0.076 Uiso 1 1 calc R . .
C67 C 1.0742(14) 0.3813(9) 0.4863(8) 0.059(6) Uani 1 1 d D A .
C68 C 0.8736(10) 0.4011(11) 0.5329(10) 0.077(7) Uani 1 1 d D A .
C69 C 1.0108(15) 0.4096(11) 0.6181(8) 0.069(6) Uani 1 1 d DU A .
N8 N 1.1375(17) 0.2270(12) 0.5559(13) 0.066(2) Uani 0.495(9) 1 d PGU A 1
C57 C 1.223(2) 0.2256(12) 0.5872(13) 0.066(2) Uani 0.495(9) 1 d PGU A 1
H57A H 1.2268 0.2723 0.6066 0.080 Uiso 0.495(9) 1 calc PR A 1
C58 C 1.3043(18) 0.1544(15) 0.5897(14) 0.067(2) Uani 0.495(9) 1 d PGU A 1
H58A H 1.3618 0.1534 0.6107 0.080 Uiso 0.495(9) 1 calc PR A 1
C59 C 1.2993(18) 0.0846(12) 0.5608(14) 0.067(2) Uani 0.495(9) 1 d PGU A 1
H59A H 1.3534 0.0370 0.5625 0.080 Uiso 0.495(9) 1 calc PR A 1
C60 C 1.213(2) 0.0861(12) 0.5294(13) 0.066(2) Uani 0.495(9) 1 d PGU A 1
H60A H 1.2100 0.0394 0.5101 0.079 Uiso 0.495(9) 1 calc PR A 1
C61 C 1.1324(18) 0.1573(16) 0.5270(14) 0.066(2) Uani 0.495(9) 1 d PGU A 1
N8' N 1.1544(15) 0.2597(14) 0.5879(12) 0.066(2) Uani 0.505(9) 1 d PGU A 2
C57' C 1.2126(19) 0.2875(11) 0.6281(12) 0.067(2) Uani 0.505(9) 1 d PGU A 2
H57B H 1.1882 0.3402 0.6446 0.080 Uiso 0.505(9) 1 calc PR A 2
C58' C 1.3074(18) 0.2366(15) 0.6436(12) 0.067(3) Uani 0.505(9) 1 d PGU A 2
H58B H 1.3464 0.2553 0.6705 0.080 Uiso 0.505(9) 1 calc PR A 2
C59' C 1.3439(16) 0.1579(14) 0.6189(14) 0.067(2) Uani 0.505(9) 1 d PGU A 2
H59B H 1.4074 0.1239 0.6293 0.080 Uiso 0.505(9) 1 calc PR A 2
C60' C 1.286(2) 0.1301(11) 0.5787(14) 0.067(2) Uani 0.505(9) 1 d PGU A 2
H60B H 1.3102 0.0775 0.5622 0.080 Uiso 0.505(9) 1 calc PR A 2
C61' C 1.1909(18) 0.1810(15) 0.5632(12) 0.066(2) Uani 0.505(9) 1 d PGU A 2
N9 N 0.981(2) 0.2367(13) 0.4872(12) 0.065(2) Uani 0.495(9) 1 d PGU A 1
C62 C 1.0499(18) 0.1601(15) 0.4910(13) 0.066(2) Uani 0.495(9) 1 d PGU A 1
C63 C 1.0350(19) 0.0960(11) 0.4588(14) 0.066(2) Uani 0.495(9) 1 d PGU A 1
H63A H 1.0814 0.0447 0.4614 0.079 Uiso 0.495(9) 1 calc PR A 1
C64 C 0.951(2) 0.1083(12) 0.4228(12) 0.066(2) Uani 0.495(9) 1 d PGU A 1
H64A H 0.9408 0.0653 0.4012 0.079 Uiso 0.495(9) 1 calc PR A 1
C65 C 0.8815(18) 0.1848(15) 0.4189(12) 0.066(2) Uani 0.495(9) 1 d PGU A 1
H65A H 0.8251 0.1931 0.3948 0.079 Uiso 0.495(9) 1 calc PR A 1
C66 C 0.8964(19) 0.2490(11) 0.4511(13) 0.065(2) Uani 0.495(9) 1 d PGU A 1
H66A H 0.8500 0.3002 0.4485 0.079 Uiso 0.495(9) 1 calc PR A 1
N9' N 1.040(2) 0.2216(11) 0.5008(12) 0.066(2) Uani 0.505(9) 1 d PGU A 2
C62' C 1.125(2) 0.1604(16) 0.5192(12) 0.066(2) Uani 0.505(9) 1 d PGU A 2
C63' C 1.1456(18) 0.0830(13) 0.4937(13) 0.066(2) Uani 0.505(9) 1 d PGU A 2
H63B H 1.2018 0.0420 0.5060 0.079 Uiso 0.505(9) 1 calc PR A 2
C64' C 1.083(2) 0.0670(11) 0.4500(13) 0.066(2) Uani 0.505(9) 1 d PGU A 2
H64B H 1.0966 0.0152 0.4329 0.079 Uiso 0.505(9) 1 calc PR A 2
C65' C 0.9984(19) 0.1282(15) 0.4316(12) 0.066(2) Uani 0.505(9) 1 d PGU A 2
H65B H 0.9562 0.1175 0.4023 0.079 Uiso 0.505(9) 1 calc PR A 2
C66' C 0.9773(17) 0.2056(13) 0.4571(13) 0.066(2) Uani 0.505(9) 1 d PGU A 2
H66B H 0.9210 0.2466 0.4448 0.079 Uiso 0.505(9) 1 calc PR A 2
Fe1 Fe 0.73637(18) 0.05245(13) 0.92375(12) 0.0364(6) Uani 1 1 d . . .
S1 S 0.9742(5) -0.3327(4) 1.1102(3) 0.0976(19) Uani 1 1 d DU . .
O102 O 0.9566(11) -0.3482(8) 1.0425(6) 0.099(3) Uani 1 1 d DU . .
O101 O 0.9792(11) -0.3979(7) 1.1547(7) 0.102(3) Uani 1 1 d DU . .
O100 O 1.0520(10) -0.2953(8) 1.1134(7) 0.103(3) Uani 1 1 d DU . .
F1 F 0.7738(10) -0.2812(10) 1.1415(8) 0.166(5) Uani 1 1 d DU . .
F2 F 0.8533(11) -0.2392(9) 1.2078(7) 0.168(5) Uani 1 1 d DU . .
F3 F 0.8396(12) -0.1910(8) 1.1123(8) 0.168(5) Uani 1 1 d DU . .
C100 C 0.856(2) -0.2581(15) 1.1443(9) 0.167(4) Uani 1 1 d DU . .
S2 S 1.6050(12) -0.9668(10) 0.6391(9) 0.347(9) Uani 1 1 d DU . .
O200 O 1.7005(16) -1.0284(15) 0.6495(16) 0.348(9) Uani 1 1 d DU . .
O201 O 1.611(2) -0.8863(12) 0.6398(15) 0.348(9) Uani 1 1 d DU . .
O202 O 1.552(2) -0.9845(17) 0.5868(12) 0.349(9) Uani 1 1 d DU . .
F4 F 1.498(3) -1.0329(18) 0.7241(14) 0.410(14) Uani 1 1 d DU . .
F5 F 1.557(3) -0.953(2) 0.7699(10) 0.408(14) Uani 1 1 d DU . .
F6 F 1.4297(18) -0.9091(19) 0.7162(14) 0.411(14) Uani 1 1 d DU . .
C200 C 1.520(2) -0.9664(14) 0.7155(16) 0.410(14) Uani 1 1 d DU . .
S3 S 0.6784(12) 0.0729(10) 0.3397(8) 0.150(4) Uani 0.488(8) 1 d PDU B 4
O302 O 0.650(2) 0.1390(14) 0.2962(14) 0.151(4) Uani 0.488(8) 1 d PDU B 4
O300 O 0.6077(19) 0.0269(17) 0.3483(15) 0.149(5) Uani 0.488(8) 1 d PDU B 4
O301 O 0.716(2) 0.0886(18) 0.4006(11) 0.151(4) Uani 0.488(8) 1 d PDU B 4
F9 F 0.772(2) -0.0225(16) 0.2369(11) 0.164(6) Uani 0.488(8) 1 d PDU B 4
F8 F 0.8637(17) 0.0395(16) 0.2742(14) 0.159(5) Uani 0.488(8) 1 d PDU B 4
F7 F 0.8362(19) -0.0568(13) 0.3268(13) 0.165(6) Uani 0.488(8) 1 d PDU B 4
C300 C 0.793(2) 0.0053(17) 0.2920(13) 0.163(5) Uani 0.488(8) 1 d PDU B 4
S4 S 0.7214(9) 0.2390(6) 0.3733(6) 0.091(4) Uani 0.512(8) 1 d PDU B 5
O402 O 0.6226(13) 0.2956(11) 0.3656(12) 0.092(4) Uani 0.512(8) 1 d PDU B 5
O401 O 0.8077(14) 0.2484(13) 0.3277(11) 0.092(4) Uani 0.512(8) 1 d PDU B 5
O400 O 0.7424(18) 0.2246(13) 0.4421(8) 0.092(4) Uani 0.512(8) 1 d PDU B 5
F10 F 0.8017(18) 0.0857(11) 0.3483(14) 0.153(4) Uani 0.512(8) 1 d PDU B 5
F11 F 0.643(2) 0.1235(14) 0.3847(12) 0.150(4) Uani 0.512(8) 1 d PDU B 5
F12 F 0.695(2) 0.1443(15) 0.2839(10) 0.151(5) Uani 0.512(8) 1 d PDU B 5
C400 C 0.7140(15) 0.1451(19) 0.3461(10) 0.151(4) Uani 0.512(8) 1 d PDU B 5
O1W O 0.570(3) 0.357(2) 0.5027(17) 0.111(11) Uiso 0.50 1 d P . .
O2W O 1.212(2) -0.0961(18) 0.4653(15) 0.095(10) Uiso 0.50 1 d P . .

loop_
_atom_site_aniso_label
_atom_site_aniso_U_11
_atom_site_aniso_U_22
_atom_site_aniso_U_33
_atom_site_aniso_U_23
_atom_site_aniso_U_13
_atom_site_aniso_U_12
Re1 0.0363(5) 0.0565(5) 0.0411(5) 0.0014(4) 0.0094(4) -0.0102(4)
O1 0.018(6) 0.044(7) 0.050(7) 0.000(6) 0.004(5) -0.004(5)
O2 0.012(6) 0.043(7) 0.062(8) -0.010(6) 0.008(5) 0.004(5)
O3 0.055(9) 0.092(10) 0.048(8) -0.029(7) 0.028(7) -0.026(8)
O4 0.071(12) 0.088(12) 0.082(13) -0.001(9) -0.007(9) 0.013(9)
O5 0.068(10) 0.073(11) 0.107(12) 0.019(9) -0.008(8) -0.047(9)
N1 0.024(8) 0.049(10) 0.033(9) -0.002(7) 0.011(6) -0.005(7)
N2 0.059(11) 0.071(12) 0.033(10) -0.007(8) 0.023(8) -0.023(9)
N3 0.054(11) 0.075(13) 0.053(11) 0.003(10) 0.042(8) -0.023(10)
C1 0.032(10) 0.050(11) 0.046(11) -0.006(9) -0.001(8) -0.010(9)
C3 0.025(10) 0.037(10) 0.044(11) 0.013(8) -0.007(8) -0.011(8)
C2 0.025(9) 0.019(9) 0.052(12) 0.016(8) 0.002(8) -0.012(7)
C4 0.044(11) 0.026(9) 0.034(11) 0.005(8) -0.016(9) -0.004(8)
C5 0.021(10) 0.062(13) 0.064(13) -0.023(10) 0.000(9) -0.004(9)
C6 0.013(9) 0.061(13) 0.030(10) -0.010(9) 0.000(7) -0.009(8)
C7 0.039(11) 0.037(11) 0.047(12) 0.001(9) 0.025(9) 0.004(8)
C8 0.048(12) 0.053(13) 0.066(14) 0.014(10) 0.025(10) -0.025(11)
C9 0.045(11) 0.031(10) 0.030(10) 0.010(8) -0.001(8) -0.005(8)
C10 0.034(10) 0.042(11) 0.031(10) -0.004(8) 0.005(8) -0.007(9)
C11 0.062(15) 0.093(18) 0.037(12) 0.005(12) 0.007(11) -0.017(13)
C12 0.067(17) 0.14(2) 0.039(14) 0.013(14) 0.004(13) 0.001(17)
C13 0.043(15) 0.16(3) 0.070(18) 0.005(18) -0.019(13) -0.012(17)
C14 0.046(15) 0.14(2) 0.059(16) -0.003(16) -0.015(12) -0.015(15)
C15 0.047(13) 0.11(2) 0.038(13) -0.005(12) 0.000(10) -0.020(14)
C16 0.046(13) 0.071(16) 0.024(11) -0.015(11) 0.016(10) 0.001(12)
C17 0.032(12) 0.095(19) 0.086(18) -0.020(16) -0.003(11) -0.024(13)
C18 0.09(2) 0.10(2) 0.08(2) -0.001(16) 0.006(16) -0.051(19)
C19 0.09(2) 0.052(15) 0.09(2) -0.007(13) 0.028(16) -0.023(15)
C20 0.068(14) 0.051(14) 0.058(14) -0.002(11) 0.019(11) -0.014(12)
C21 0.047(12) 0.073(14) 0.039(12) -0.013(10) 0.005(9) -0.025(11)
C22 0.071(17) 0.061(15) 0.068(17) -0.038(12) 0.057(13) -0.021(13)
C23 0.044(12) 0.066(15) 0.041(12) 0.006(11) 0.017(9) 0.016(11)
Re2 0.0282(4) 0.0339(4) 0.0500(5) -0.0069(3) 0.0037(3) -0.0020(3)
N4 0.036(8) 0.024(8) 0.047(9) -0.010(7) -0.003(7) 0.007(6)
N5 0.038(9) 0.025(8) 0.062(11) -0.003(7) -0.009(8) -0.011(7)
N6 0.038(9) 0.033(9) 0.057(11) -0.008(7) 0.008(8) -0.001(7)
O6 0.015(6) 0.031(6) 0.063(8) -0.011(5) 0.015(5) 0.001(5)
O7 0.019(6) 0.031(7) 0.069(8) -0.003(6) 0.007(5) -0.006(5)
O8 0.050(8) 0.043(8) 0.087(10) -0.003(7) 0.005(7) 0.006(7)
O9 0.052(9) 0.055(9) 0.071(10) -0.002(7) 0.012(7) -0.022(7)
O10 0.024(6) 0.069(7) 0.057(8) -0.006(6) 0.008(5) -0.020(5)
C24 0.027(10) 0.034(11) 0.099(16) -0.003(10) 0.009(10) -0.015(8)
C25 0.032(11) 0.055(12) 0.043(11) -0.005(9) 0.004(8) -0.022(10)
C26 0.020(9) 0.032(10) 0.062(12) 0.002(8) 0.003(8) -0.016(8)
C27 0.067(14) 0.032(11) 0.047(12) 0.011(9) -0.009(10) -0.023(10)
C28 0.022(10) 0.038(11) 0.087(15) -0.008(10) 0.005(9) -0.007(8)
C29 0.039(11) 0.024(10) 0.055(12) 0.015(9) 0.000(9) -0.014(8)
C30 0.025(10) 0.037(10) 0.056(12) 0.002(9) 0.004(9) 0.001(8)
C31 0.040(11) 0.045(11) 0.047(12) -0.008(9) 0.015(9) -0.001(9)
C32 0.014(8) 0.023(9) 0.049(11) -0.011(8) -0.003(8) 0.009(7)
C33 0.036(11) 0.058(12) 0.038(11) -0.014(9) -0.004(9) -0.014(9)
C34 0.067(13) 0.053(12) 0.024(11) -0.009(9) 0.000(9) -0.018(10)
C35 0.113(19) 0.086(17) 0.045(13) 0.026(12) -0.013(13) -0.056(16)
C36 0.065(15) 0.052(14) 0.11(2) 0.002(13) -0.002(14) -0.031(12)
C37 0.058(14) 0.058(14) 0.062(15) -0.013(11) -0.004(12) -0.009(11)
C38 0.036(11) 0.043(12) 0.064(14) 0.003(10) -0.006(10) -0.002(9)
C39 0.063(14) 0.050(12) 0.063(15) -0.010(11) -0.029(11) -0.023(11)
C40 0.095(17) 0.045(13) 0.062(16) -0.002(11) -0.004(13) -0.026(12)
C41 0.088(17) 0.059(14) 0.090(19) -0.020(13) -0.024(14) -0.041(13)
C42 0.089(17) 0.074(16) 0.071(16) -0.025(12) -0.005(13) -0.035(14)
C43 0.069(14) 0.059(13) 0.053(14) -0.011(11) 0.013(11) -0.021(11)
C44 0.049(12) 0.022(10) 0.056(12) -0.011(9) -0.006(10) 0.009(9)
C45 0.039(12) 0.031(11) 0.084(16) -0.001(10) 0.001(11) 0.010(9)
C46 0.023(6) 0.069(7) 0.057(8) -0.006(7) 0.009(5) -0.020(5)
Re3 0.0516(5) 0.0429(5) 0.0480(5) -0.0024(4) 0.0139(4) -0.0147(4)
N7 0.070(12) 0.050(10) 0.043(11) -0.006(8) 0.013(9) -0.038(9)
O11 0.057(8) 0.056(8) 0.054(8) -0.004(6) 0.004(6) -0.025(7)
O12 0.033(7) 0.029(6) 0.043(7) 0.005(5) 0.000(5) 0.001(5)
O13 0.087(10) 0.069(10) 0.039(8) -0.004(7) 0.023(7) -0.031(8)
O14 0.057(11) 0.147(17) 0.138(16) 0.049(13) -0.002(11) -0.008(11)
O15 0.157(15) 0.169(16) 0.075(11) -0.024(8) 0.010(10) -0.145(14)
C47 0.118(13) 0.053(9) 0.060(10) -0.021(7) 0.037(9) -0.036(9)
C48 0.117(13) 0.053(9) 0.059(10) -0.021(7) 0.037(9) -0.036(9)
C49 0.034(10) 0.044(11) 0.043(11) -0.005(9) 0.006(8) -0.013(9)
C50 0.033(10) 0.023(10) 0.055(12) -0.007(9) 0.007(9) -0.001(8)
C51 0.064(13) 0.040(12) 0.059(13) -0.003(9) 0.008(10) -0.006(10)
C52 0.028(10) 0.014(9) 0.057(13) -0.017(8) 0.003(9) 0.005(7)
C53 0.043(12) 0.086(15) 0.040(12) 0.020(11) -0.008(10) -0.029(11)
C54 0.058(13) 0.053(12) 0.050(13) 0.003(9) -0.005(10) -0.026(11)
C55 0.077(16) 0.101(18) 0.044(14) 0.019(13) 0.002(12) -0.035(14)
C56 0.063(14) 0.051(13) 0.067(15) 0.000(11) 0.001(11) -0.008(11)
C67 0.083(16) 0.034(11) 0.040(12) -0.007(9) 0.007(11) 0.006(11)
C68 0.096(19) 0.11(2) 0.041(13) -0.007(13) 0.000(13) -0.063(17)
C69 0.073(14) 0.114(17) 0.055(13) -0.008(8) 0.011(10) -0.085(14)
N8 0.072(5) 0.061(5) 0.067(5) -0.005(4) 0.006(4) -0.027(4)
C57 0.072(5) 0.061(5) 0.067(5) -0.005(4) 0.005(4) -0.027(4)
C58 0.072(5) 0.061(5) 0.067(5) -0.006(4) 0.005(4) -0.027(4)
C59 0.072(5) 0.061(5) 0.067(5) -0.005(4) 0.005(4) -0.027(4)
C60 0.071(5) 0.060(5) 0.066(5) -0.005(4) 0.006(4) -0.027(4)
C61 0.071(5) 0.060(5) 0.066(5) -0.005(4) 0.006(4) -0.027(4)
N8' 0.072(5) 0.061(5) 0.067(5) -0.005(4) 0.005(4) -0.027(4)
C57' 0.072(5) 0.061(5) 0.067(5) -0.005(4) 0.005(4) -0.027(4)
C58' 0.072(5) 0.061(5) 0.067(5) -0.006(4) 0.005(4) -0.027(4)
C59' 0.072(5) 0.061(5) 0.067(5) -0.006(4) 0.005(4) -0.027(4)
C60' 0.072(5) 0.061(5) 0.067(5) -0.005(4) 0.005(4) -0.027(4)
C61' 0.072(5) 0.061(5) 0.067(5) -0.005(4) 0.006(4) -0.027(4)
N9 0.071(5) 0.060(5) 0.066(5) -0.005(4) 0.006(4) -0.028(4)
C62 0.071(5) 0.060(5) 0.066(5) -0.005(4) 0.006(4) -0.028(4)
C63 0.071(5) 0.060(5) 0.066(5) -0.005(4) 0.006(4) -0.028(4)
C64 0.071(5) 0.060(5) 0.066(5) -0.005(4) 0.006(4) -0.028(4)
C65 0.071(5) 0.060(5) 0.066(5) -0.005(4) 0.006(4) -0.028(4)
C66 0.071(5) 0.060(5) 0.066(5) -0.005(4) 0.006(4) -0.028(4)
N9' 0.071(5) 0.060(5) 0.066(5) -0.005(4) 0.006(4) -0.028(4)
C62' 0.071(5) 0.060(5) 0.066(5) -0.005(4) 0.006(4) -0.027(4)
C63' 0.071(5) 0.060(5) 0.066(5) -0.005(4) 0.006(4) -0.028(4)
C64' 0.071(5) 0.060(5) 0.066(5) -0.005(4) 0.006(4) -0.028(4)
C65' 0.071(5) 0.060(5) 0.066(5) -0.005(4) 0.006(4) -0.028(4)
C66' 0.071(5) 0.060(5) 0.066(5) -0.005(4) 0.006(4) -0.028(4)
Fe1 0.0255(13) 0.0333(14) 0.0451(16) 0.0022(11) 0.0048(11) -0.0058(11)
S1 0.107(4) 0.113(5) 0.103(5) 0.027(4) -0.039(4) -0.068(4)
O102 0.113(6) 0.112(6) 0.100(6) 0.028(5) -0.042(5) -0.063(5)
O101 0.108(5) 0.118(6) 0.103(6) 0.036(5) -0.034(5) -0.062(5)
O100 0.111(6) 0.118(6) 0.109(6) 0.020(5) -0.036(5) -0.070(5)
F1 0.132(9) 0.182(11) 0.184(11) 0.002(9) -0.058(8) -0.035(8)
F2 0.133(9) 0.187(11) 0.179(11) 0.001(9) -0.058(9) -0.030(8)
F3 0.138(9) 0.180(11) 0.181(11) 0.003(9) -0.058(8) -0.032(8)
C100 0.134(9) 0.183(11) 0.181(11) 0.002(9) -0.059(8) -0.033(8)
S2 0.235(15) 0.255(16) 0.51(2) -0.128(18) -0.048(15) -0.013(12)
O200 0.236(15) 0.255(17) 0.51(2) -0.128(18) -0.048(16) -0.010(13)
O201 0.236(15) 0.256(17) 0.51(2) -0.128(18) -0.047(15) -0.014(13)
O202 0.237(15) 0.256(17) 0.51(2) -0.127(18) -0.048(15) -0.011(13)
F4 0.45(3) 0.61(4) 0.29(2) 0.15(3) -0.086(19) -0.32(3)
F5 0.44(3) 0.61(4) 0.28(2) 0.15(3) -0.087(19) -0.32(3)
F6 0.45(3) 0.62(4) 0.29(2) 0.15(3) -0.085(19) -0.32(3)
C200 0.44(3) 0.61(4) 0.28(2) 0.15(3) -0.086(19) -0.32(3)
S3 0.157(10) 0.187(11) 0.116(9) 0.011(7) -0.002(8) -0.075(8)
O302 0.157(10) 0.188(11) 0.116(9) 0.011(7) -0.002(8) -0.074(8)
O300 0.156(11) 0.186(12) 0.116(10) 0.011(8) -0.003(8) -0.075(9)
O301 0.158(10) 0.187(11) 0.117(9) 0.011(7) -0.002(8) -0.075(8)
F9 0.165(12) 0.197(12) 0.128(11) 0.017(9) 0.004(9) -0.065(10)
F8 0.162(11) 0.194(11) 0.123(9) 0.015(8) 0.003(8) -0.070(9)
F7 0.165(12) 0.199(12) 0.128(11) 0.019(9) 0.006(9) -0.065(10)
C300 0.164(11) 0.197(12) 0.126(10) 0.017(8) 0.004(9) -0.067(9)
S4 0.087(8) 0.077(7) 0.107(9) 0.016(7) -0.009(7) -0.024(6)
O402 0.087(9) 0.077(8) 0.109(9) 0.018(7) -0.011(8) -0.024(7)
O401 0.088(9) 0.078(8) 0.107(10) 0.017(7) -0.008(8) -0.023(7)
O400 0.088(9) 0.078(8) 0.107(10) 0.017(8) -0.009(8) -0.023(7)
F10 0.159(10) 0.189(11) 0.119(9) 0.012(7) 0.000(8) -0.073(8)
F11 0.157(10) 0.186(11) 0.116(9) 0.012(7) -0.002(8) -0.075(8)
F12 0.157(10) 0.188(11) 0.117(9) 0.010(7) -0.002(8) -0.075(8)
C400 0.157(10) 0.187(11) 0.116(9) 0.011(7) -0.002(8) -0.075(8)

loop_
_atom_type_symbol
_atom_type_description
_atom_type_scat_dispersion_real
_atom_type_scat_dispersion_imag
_atom_type_scat_source
C C 0.0033 0.0016 'International Tables Vol C Tables 4.2.6.8 and 6.1.1.4'
N N 0.0061 0.0033 'International Tables Vol C Tables 4.2.6.8 and 6.1.1.4'
O O 0.0106 0.0060 'International Tables Vol C Tables 4.2.6.8 and 6.1.1.4'
Fe Fe 0.3463 0.8444 'International Tables Vol C Tables 4.2.6.8 and 6.1.1.4'
Re Re -1.0185 7.2310 'International Tables Vol C Tables 4.2.6.8 and 6.1.1.4'
S S 0.1246 0.1234 'International Tables Vol C Tables 4.2.6.8 and 6.1.1.4'
F F 0.0171 0.0103 'International Tables Vol C Tables 4.2.6.8 and 6.1.1.4'
H H 0.0000 0.0000 'International Tables Vol C Tables 4.2.6.8 and 6.1.1.4'

loop_
_geom_angle_atom_site_label_1
_geom_angle_atom_site_label_2
_geom_angle_atom_site_label_3
_geom_angle
_geom_angle_site_symmetry_1
_geom_angle_site_symmetry_3
_geom_angle_publ_flag
C22 Re1 C23 89.3(8) . . ?
C22 Re1 C21 88.9(7) . . ?
C23 Re1 C21 87.8(7) . . ?
C22 Re1 N3 169.9(7) . . ?
C23 Re1 N3 99.1(7) . . ?
C21 Re1 N3 97.1(6) . . ?
C22 Re1 N2 96.8(8) . . ?
C23 Re1 N2 173.9(8) . . ?
C21 Re1 N2 93.3(6) . . ?
N3 Re1 N2 74.8(7) . . ?
C22 Re1 N1 91.3(6) . . ?
C23 Re1 N1 91.7(6) . . ?
C21 Re1 N1 179.4(7) . . ?
N3 Re1 N1 82.8(5) . . ?
N2 Re1 N1 87.2(5) . . ?
C2 O1 Fe1 128.7(10) . . ?
C4 O2 Fe1 131.2(10) . . ?
C9 N1 C8 117.4(13) . . ?
C9 N1 Re1 122.8(11) . . ?
C8 N1 Re1 119.6(10) . . ?
C16 N2 C20 118.7(18) . . ?
C16 N2 Re1 116.7(14) . . ?
C20 N2 Re1 124.4(15) . . ?
C11 N3 C15 117(2) . . ?
C11 N3 Re1 124.8(15) . . ?
C15 N3 Re1 117.9(14) . . ?
C4 C3 C2 122.0(15) . . ?
C4 C3 C6 117.9(15) . . ?
C2 C3 C6 120.0(13) . . ?
O1 C2 C3 124.4(14) . . ?
O1 C2 C1 114.6(15) . . ?
C3 C2 C1 120.9(14) . . ?
O2 C4 C3 123.7(15) . . ?
O2 C4 C5 115.7(14) . . ?
C3 C4 C5 120.6(15) . . ?
C7 C6 C10 118.2(14) . . ?
C7 C6 C3 119.9(15) . . ?
C10 C6 C3 121.9(14) . . ?
C8 C7 C6 118.9(16) . . ?
N1 C8 C7 122.9(15) . . ?
N1 C9 C10 123.2(15) . . ?
C9 C10 C6 119.2(15) . . ?
N3 C11 C12 122(2) . . ?
C11 C12 C13 119(2) . . ?
C14 C13 C12 116(2) . . ?
C13 C14 C15 124(3) . . ?
N3 C15 C14 121(2) . . ?
N3 C15 C16 115.8(19) . . ?
C14 C15 C16 123(2) . . ?
N2 C16 C17 118(2) . . ?
N2 C16 C15 114(2) . . ?
C17 C16 C15 128(2) . . ?
C18 C17 C16 122(2) . . ?
C19 C18 C17 121(3) . . ?
C18 C19 C20 120(3) . . ?
C19 C20 N2 120(2) . . ?
O3 C21 Re1 175.5(17) . . ?
O4 C22 Re1 177.6(19) . . ?
O5 C23 Re1 178.6(17) . . ?
C45 Re2 C44 87.3(7) . . ?
C45 Re2 C46 88.7(8) . . ?
C44 Re2 C46 86.0(7) . . ?
C45 Re2 N6 98.4(7) . . ?
C44 Re2 N6 92.8(6) . . ?
C46 Re2 N6 172.7(7) . . ?
C45 Re2 N5 174.4(7) . . ?
C44 Re2 N5 95.2(6) . . ?
C46 Re2 N5 96.4(6) . . ?
N6 Re2 N5 76.5(6) . . ?
C45 Re2 N4 92.9(6) . . ?
C44 Re2 N4 179.0(6) . . ?
C46 Re2 N4 95.0(6) . . ?
N6 Re2 N4 86.2(5) . . ?
N5 Re2 N4 84.5(5) . . ?
C32 N4 C31 119.6(14) . . ?
C32 N4 Re2 121.0(10) . . ?
C31 N4 Re2 119.3(12) . . ?
C34 N5 C38 120.6(15) . . ?
C34 N5 Re2 124.8(12) . . ?
C38 N5 Re2 114.4(12) . . ?
C43 N6 C39 116.6(16) . . ?
C43 N6 Re2 126.3(13) . . ?
C39 N6 Re2 117.0(12) . . ?
C25 O6 Fe1 128.7(10) . . ?
C27 O7 Fe1 130.6(10) . . ?
O6 C25 C26 126.0(14) . . ?
O6 C25 C24 114.4(14) . . ?
C26 C25 C24 119.6(15) . . ?
C25 C26 C27 120.5(15) . . ?
C25 C26 C29 121.4(13) . . ?
C27 C26 C29 118.1(14) . . ?
O7 C27 C26 125.6(14) . . ?
O7 C27 C28 114.9(15) . . ?
C26 C27 C28 119.5(16) . . ?
C33 C29 C30 118.2(16) . . ?
C33 C29 C26 121.7(16) . . ?
C30 C29 C26 120.1(15) . . ?
C29 C30 C31 119.4(16) . . ?
N4 C31 C30 121.1(17) . . ?
N4 C32 C33 121.4(15) . . ?
C29 C33 C32 120.1(16) . . ?
N5 C34 C35 122.0(17) . . ?
C34 C35 C36 117.3(19) . . ?
C37 C36 C35 121(2) . . ?
C36 C37 C38 121(2) . . ?
C37 C38 N5 118.1(18) . . ?
C37 C38 C39 124.8(19) . . ?
N5 C38 C39 117.1(17) . . ?
C40 C39 N6 121.7(19) . . ?
C40 C39 C38 123.4(19) . . ?
N6 C39 C38 114.8(15) . . ?
C41 C40 C39 121(2) . . ?
C40 C41 C42 118(2) . . ?
C41 C42 C43 121(2) . . ?
N6 C43 C42 121.7(19) . . ?
O8 C44 Re2 177.6(16) . . ?
O9 C45 Re2 178.5(18) . . ?
O10 C46 Re2 175.5(16) . . ?
C68 Re3 C67 88.9(8) . . ?
C68 Re3 C69 90.5(9) . . ?
C67 Re3 C69 87.5(7) . . ?
C68 Re3 N9' 109.0(10) . . ?
C67 Re3 N9' 96.7(8) . . ?
C69 Re3 N9' 160.1(10) . . ?
C68 Re3 N8 160.6(10) . . ?
C67 Re3 N8 94.1(9) . . ?
C69 Re3 N8 108.8(10) . . ?
N9' Re3 N8 51.6(10) . . ?
C68 Re3 N8' 173.8(9) . . ?
C67 Re3 N8' 92.0(8) . . ?
C69 Re3 N8' 83.5(9) . . ?
N9' Re3 N8' 77.0(10) . . ?
N8 Re3 N8' 25.3(8) . . ?
C68 Re3 N7 93.1(8) . . ?
C67 Re3 N7 177.7(8) . . ?
C69 Re3 N7 91.4(6) . . ?
N9' Re3 N7 83.6(8) . . ?
N8 Re3 N7 84.3(8) . . ?
N8' Re3 N7 85.9(8) . . ?
C68 Re3 N9 87.1(9) . . ?
C67 Re3 N9 99.1(8) . . ?
C69 Re3 N9 172.9(8) . . ?
N9' Re3 N9 22.0(9) . . ?
N8 Re3 N9 73.5(10) . . ?
N8' Re3 N9 98.7(10) . . ?
N7 Re3 N9 82.1(7) . . ?
C54 N7 C55 116.9(17) . . ?
C54 N7 Re3 121.3(13) . . ?
C55 N7 Re3 121.8(14) . . ?
C48 O11 Fe1 126.3(12) . . ?
C50 O12 Fe1 126.3(9) . . ?
O11 C48 C49 123.1(17) . . ?
O11 C48 C47 115.7(17) . . ?
C49 C48 C47 121.1(17) . . ?
C50 C49 C48 122.9(16) . . ?
C50 C49 C52 118.6(15) . . ?
C48 C49 C52 118.3(15) . . ?
O12 C50 C49 125.0(15) . . ?
O12 C50 C51 114.7(14) . . ?
C49 C50 C51 120.3(16) . . ?
C53 C52 C56 113.7(17) . . ?
C53 C52 C49 127.5(16) . . ?
C56 C52 C49 118.5(17) . . ?
C52 C53 C54 122.6(18) . . ?
N7 C54 C53 122.8(18) . . ?
N7 C55 C56 123(2) . . ?
C52 C56 C55 121(2) . . ?
O13 C67 Re3 177.2(16) . . ?
O14 C68 Re3 177(2) . . ?
O15 C69 Re3 176.9(19) . . ?
C57 N8 C61 120.0 . . ?
C57 N8 Re3 123.3(14) . . ?
C61 N8 Re3 116.6(14) . . ?
C58 C57 N8 120.0 . . ?
C57 C58 C59 120.0 . . ?
C60 C59 C58 120.0 . . ?
C59 C60 C61 120.0 . . ?
C60 C61 N8 120.0 . . ?
C60 C61 C62 120(2) . . ?
N8 C61 C62 120(2) . . ?
C57' N8' C61' 120.0 . . ?
C57' N8' Re3 125.9(13) . . ?
C61' N8' Re3 114.0(13) . . ?
N8' C57' C58' 120.0 . . ?
C59' C58' C57' 120.0 . . ?
C58' C59' C60' 120.0 . . ?
C61' C60' C59' 120.0 . . ?
C60' C61' N8' 120.0 . . ?
C60' C61' C62' 125(2) . . ?
N8' C61' C62' 114(2) . . ?
C62 N9 C66 120.0 . . ?
C62 N9 Re3 115.1(14) . . ?
C66 N9 Re3 124.4(14) . . ?
N9 C62 C63 120.0 . . ?
N9 C62 C61 114(2) . . ?
C63 C62 C61 126(2) . . ?
C64 C63 C62 120.0 . . ?
C63 C64 C65 120.0 . . ?
C64 C65 C66 120.0 . . ?
C65 C66 N9 120.0 . . ?
C62' N9' C66' 120.0 . . ?
C62' N9' Re3 115.8(14) . . ?
C66' N9' Re3 123.6(14) . . ?
N9' C62' C63' 120.0 . . ?
N9' C62' C61' 118(2) . . ?
C63' C62' C61' 122(2) . . ?
C64' C63' C62' 120.0 . . ?
C63' C64' C65' 120.0 . . ?
C66' C65' C64' 120.0 . . ?
C65' C66' N9' 120.0 . . ?
O7 Fe1 O2 93.4(5) . . ?
O7 Fe1 O12 172.6(4) . . ?
O2 Fe1 O12 91.3(4) . . ?
O7 Fe1 O11 89.3(5) . . ?
O2 Fe1 O11 175.9(5) . . ?
O12 Fe1 O11 86.4(5) . . ?
O7 Fe1 O1 93.4(4) . . ?
O2 Fe1 O1 84.9(4) . . ?
O12 Fe1 O1 92.7(4) . . ?
O11 Fe1 O1 91.8(5) . . ?
O7 Fe1 O6 86.6(4) . . ?
O2 Fe1 O6 92.0(4) . . ?
O12 Fe1 O6 87.6(4) . . ?
O11 Fe1 O6 91.2(5) . . ?
O1 Fe1 O6 177.0(5) . . ?
O100 S1 O101 115.4(8) . . ?
O100 S1 O102 114.7(8) . . ?
O101 S1 O102 113.9(8) . . ?
O100 S1 C100 103.9(7) . . ?
O101 S1 C100 103.2(7) . . ?
O102 S1 C100 103.5(7) . . ?
F2 C100 F3 105.5(19) . . ?
F2 C100 F1 106.0(19) . . ?
F3 C100 F1 107.1(19) . . ?
F2 C100 S1 113.1(17) . . ?
F3 C100 S1 112.7(17) . . ?
F1 C100 S1 112.1(17) . . ?
O202 S2 O200 115.2(12) . . ?
O202 S2 O201 115.1(12) . . ?
O200 S2 O201 114.5(12) . . ?
O202 S2 C200 104.0(11) . . ?
O200 S2 C200 103.2(11) . . ?
O201 S2 C200 102.4(10) . . ?
F4 C200 F5 107(2) . . ?
F4 C200 F6 107(2) . . ?
F5 C200 F6 106(2) . . ?
F4 C200 S2 113.3(19) . . ?
F5 C200 S2 112.8(19) . . ?
F6 C200 S2 111.0(18) . . ?
O302 S3 O301 115.3(12) . . ?
O302 S3 O300 115.1(12) . . ?
O301 S3 O300 114.9(11) . . ?
O302 S3 C300 103.2(10) . . ?
O301 S3 C300 103.0(11) . . ?
O300 S3 C300 102.8(11) . . ?
F8 C300 F9 108(2) . . ?
F8 C300 F7 107(2) . . ?
F9 C300 F7 106(2) . . ?
F8 C300 S3 111.6(18) . . ?
F9 C300 S3 112.0(18) . . ?
F7 C300 S3 112.1(18) . . ?
O402 S4 O400 115.5(11) . . ?
O402 S4 O401 114.4(10) . . ?
O400 S4 O401 114.1(11) . . ?
O402 S4 C400 105.3(9) . . ?
O400 S4 C400 102.3(9) . . ?
O401 S4 C400 103.1(9) . . ?
F12 C400 F11 108(2) . . ?
F12 C400 F10 105(2) . . ?
F11 C400 F10 104.7(19) . . ?
F12 C400 S4 113.1(18) . . ?
F11 C400 S4 112.3(18) . . ?
F10 C400 S4 112.9(18) . . ?

loop_
_geom_bond_atom_site_label_1
_geom_bond_atom_site_label_2
_geom_bond_distance
_geom_bond_site_symmetry_2
_geom_bond_publ_flag
Re1 C22 1.916(10) . ?
Re1 C23 1.916(9) . ?
Re1 C21 1.920(9) . ?
Re1 N3 2.132(19) . ?
Re1 N2 2.194(16) . ?
Re1 N1 2.247(12) . ?
O1 C2 1.269(17) . ?
O1 Fe1 1.995(10) . ?
O2 C4 1.277(17) . ?
O2 Fe1 1.970(11) . ?
O3 C21 1.147(9) . ?
O4 C22 1.152(9) . ?
O5 C23 1.149(9) . ?
N1 C9 1.319(18) . ?
N1 C8 1.35(2) . ?
N2 C16 1.36(2) . ?
N2 C20 1.37(2) . ?
N3 C11 1.35(2) . ?
N3 C15 1.36(2) . ?
C1 C2 1.55(2) . ?
C3 C4 1.39(2) . ?
C3 C2 1.41(2) . ?
C3 C6 1.54(2) . ?
C4 C5 1.48(2) . ?
C6 C7 1.37(2) . ?
C6 C10 1.39(2) . ?
C7 C8 1.36(2) . ?
C9 C10 1.35(2) . ?
C11 C12 1.38(3) . ?
C12 C13 1.42(3) . ?
C13 C14 1.31(3) . ?
C14 C15 1.37(3) . ?
C15 C16 1.47(3) . ?
C16 C17 1.37(3) . ?
C17 C18 1.32(3) . ?
C18 C19 1.31(3) . ?
C19 C20 1.36(3) . ?
Re2 C45 1.916(9) . ?
Re2 C44 1.917(9) . ?
Re2 C46 1.919(9) . ?
Re2 N6 2.146(15) . ?
Re2 N5 2.199(13) . ?
Re2 N4 2.224(12) . ?
N4 C32 1.317(18) . ?
N4 C31 1.355(19) . ?
N5 C34 1.329(19) . ?
N5 C38 1.39(2) . ?
N6 C43 1.34(2) . ?
N6 C39 1.40(2) . ?
O6 C25 1.281(18) . ?
O6 Fe1 2.006(10) . ?
O7 C27 1.275(19) . ?
O7 Fe1 1.958(10) . ?
O8 C44 1.143(9) . ?
O9 C45 1.150(9) . ?
O10 C46 1.152(9) . ?
C24 C25 1.51(2) . ?
C25 C26 1.40(2) . ?
C26 C27 1.42(2) . ?
C26 C29 1.51(2) . ?
C27 C28 1.51(2) . ?
C29 C33 1.37(2) . ?
C29 C30 1.39(2) . ?
C30 C31 1.39(2) . ?
C32 C33 1.40(2) . ?
C34 C35 1.37(2) . ?
C35 C36 1.41(3) . ?
C36 C37 1.33(3) . ?
C37 C38 1.38(2) . ?
C38 C39 1.47(2) . ?
C39 C40 1.38(2) . ?
C40 C41 1.35(3) . ?
C41 C42 1.38(3) . ?
C42 C43 1.39(3) . ?
Re3 C68 1.914(10) . ?
Re3 C67 1.916(9) . ?
Re3 C69 1.917(9) . ?
Re3 N9' 2.103(17) . ?
Re3 N8 2.140(18) . ?
Re3 N8' 2.220(18) . ?
Re3 N7 2.225(14) . ?
Re3 N9 2.276(17) . ?
N7 C54 1.31(2) . ?
N7 C55 1.31(2) . ?
O11 C48 1.29(2) . ?
O11 Fe1 1.984(12) . ?
O12 C50 1.274(17) . ?
O12 Fe1 1.980(10) . ?
O13 C67 1.153(9) . ?
O14 C68 1.147(9) . ?
O15 C69 1.147(9) . ?
C47 C48 1.52(2) . ?
C48 C49 1.41(2) . ?
C49 C50 1.39(2) . ?
C49 C52 1.50(2) . ?
C50 C51 1.50(2) . ?
C52 C53 1.34(2) . ?
C52 C56 1.39(2) . ?
C53 C54 1.39(2) . ?
C55 C56 1.40(2) . ?
N8 C57 1.3900 . ?
N8 C61 1.3900 . ?
C57 C58 1.3900 . ?
C58 C59 1.3900 . ?
C59 C60 1.3900 . ?
C60 C61 1.3900 . ?
C61 C62 1.40(3) . ?
N8' C57' 1.3900 . ?
N8' C61' 1.3900 . ?
C57' C58' 1.3900 . ?
C58' C59' 1.3900 . ?
C59' C60' 1.3900 . ?
C60' C61' 1.3900 . ?
C61' C62' 1.46(3) . ?
N9 C62 1.3900 . ?
N9 C66 1.3900 . ?
C62 C63 1.3900 . ?
C63 C64 1.3900 . ?
C64 C65 1.3900 . ?
C65 C66 1.3900 . ?
N9' C62' 1.3900 . ?
N9' C66' 1.3900 . ?
C62' C63' 1.3900 . ?
C63' C64' 1.3900 . ?
C64' C65' 1.3900 . ?
C65' C66' 1.3900 . ?
S1 O100 1.424(10) . ?
S1 O101 1.436(11) . ?
S1 O102 1.441(11) . ?
S1 C100 1.78(3) . ?
F1 C100 1.312(17) . ?
F2 C100 1.304(17) . ?
F3 C100 1.310(17) . ?
S2 O202 1.431(14) . ?
S2 O200 1.445(14) . ?
S2 O201 1.453(14) . ?
S2 C200 1.79(3) . ?
F4 C200 1.303(18) . ?
F5 C200 1.307(18) . ?
F6 C200 1.317(18) . ?
S3 O302 1.430(14) . ?
S3 O301 1.435(14) . ?
S3 O300 1.440(14) . ?
S3 C300 1.79(3) . ?
F9 C300 1.306(18) . ?
F8 C300 1.306(18) . ?
F7 C300 1.309(18) . ?
S4 O402 1.424(13) . ?
S4 O400 1.438(13) . ?
S4 O401 1.441(13) . ?
S4 C400 1.79(3) . ?
F10 C400 1.321(18) . ?
F11 C400 1.310(18) . ?
F12 C400 1.300(18) . ?
